data_7704658
loop_
_publ_author_name
'Do, Dinh Cao Huan'
'Vasko, Petra'
'Fuentes, M \'Angeles'
'Hicks, Jamie'
'Aldridge, Simon'

_publ_section_title
;
 Probing the non-innocent nature of an amino-functionalised
 \b-diketiminate ligand in silylene/iminosilane systems.
;
_journal_issue 25
_journal_name_full 'Dalton transactions (Cambridge, England : 2003)'
_journal_page_first 8701
_journal_page_last 8709
_journal_paper_doi 10.1039/d0dt01447h
_journal_volume 49
_journal_year 2020
_chemical_formula_moiety 'C37 H65 N5 Si3'
_chemical_formula_sum 'C37 H65 N5 Si3'
_chemical_formula_weight 664.21
_space_group_crystal_system monoclinic
_space_group_IT_number 14
_space_group_name_Hall '-P 2ybc'
_space_group_name_H-M_alt 'P 1 21/c 1'
_atom_sites_solution_hydrogens geom
_audit_creation_method SHELXL-2014/7
_audit_update_record
;
2020-04-09 deposited with the CCDC.	2020-06-10 downloaded from the CCDC.
;
_cell_angle_alpha 90
_cell_angle_beta 101.098(5)
_cell_angle_gamma 90
_cell_formula_units_Z 4
_cell_length_a 10.5277(5)
_cell_length_b 17.6961(8)
_cell_length_c 21.6670(10)
_cell_measurement_reflns_used 5722
_cell_measurement_temperature 150(2)
_cell_measurement_theta_max 76.0830
_cell_measurement_theta_min 4.1070
_cell_volume 3961.1(3)
_computing_cell_refinement 'CrysAlisPro 1.171.38.43b (Rigaku OD, 2015)'
_computing_data_collection 'CrysAlisPro 1.171.38.43b (Rigaku OD, 2015)'
_computing_data_reduction 'CrysAlisPro 1.171.38.43b (Rigaku OD, 2015)'
_computing_structure_refinement 'SHELXL-2014/7 (Sheldrick, 2014)'
_computing_structure_solution 'SHELXT-2014/7 (Sheldrick, 2014)'
_diffrn_ambient_temperature 150(2)
_diffrn_detector_area_resol_mean 10.5035
_diffrn_measured_fraction_theta_full 1.000
_diffrn_measured_fraction_theta_max 0.983
_diffrn_measurement_device_type 'SuperNova, Dual, Cu at zero, Atlas'
_diffrn_measurement_method '\w scans'
_diffrn_radiation_type CuK\a
_diffrn_radiation_wavelength 1.54184
_diffrn_reflns_av_R_equivalents 0.0531
_diffrn_reflns_av_unetI/netI 0.0640
_diffrn_reflns_Laue_measured_fraction_full 1.000
_diffrn_reflns_Laue_measured_fraction_max 0.983
_diffrn_reflns_limit_h_max 13
_diffrn_reflns_limit_h_min -11
_diffrn_reflns_limit_k_max 22
_diffrn_reflns_limit_k_min -21
_diffrn_reflns_limit_l_max 24
_diffrn_reflns_limit_l_min -27
_diffrn_reflns_number 22981
_diffrn_reflns_point_group_measured_fraction_full 1.000
_diffrn_reflns_point_group_measured_fraction_max 0.983
_diffrn_reflns_theta_full 67.684
_diffrn_reflns_theta_max 76.621
_diffrn_reflns_theta_min 4.159
_diffrn_source 'micro-focus sealed X-ray tube'
_exptl_absorpt_coefficient_mu 1.327
_exptl_absorpt_correction_T_max 1.00000
_exptl_absorpt_correction_T_min 0.96633
_exptl_absorpt_correction_type multi-scan
_exptl_absorpt_process_details
;
CrysAlisPro 1.171.38.43b (Rigaku Oxford Diffraction, 2015)
Empirical absorption correction using spherical harmonics,
 implemented in SCALE3 ABSPACK scaling algorithm.
;
_exptl_crystal_colour orange
_exptl_crystal_density_diffrn 1.114
_exptl_crystal_description needle
_exptl_crystal_F_000 1456
_exptl_crystal_size_max 0.100
_exptl_crystal_size_mid 0.020
_exptl_crystal_size_min 0.020
_refine_diff_density_max 0.350
_refine_diff_density_min -0.234
_refine_diff_density_rms 0.052
_refine_ls_extinction_method none
_refine_ls_goodness_of_fit_ref 1.028
_refine_ls_hydrogen_treatment constr
_refine_ls_matrix_type full
_refine_ls_number_parameters 424
_refine_ls_number_reflns 8202
_refine_ls_number_restraints 0
_refine_ls_restrained_S_all 1.028
_refine_ls_R_factor_all 0.0685
_refine_ls_R_factor_gt 0.0445
_refine_ls_shift/su_max 0.001
_refine_ls_shift/su_mean 0.000
_refine_ls_structure_factor_coef Fsqd
_refine_ls_weighting_details 'w=1/[\s^2^(Fo^2^)+(0.0433P)^2^+0.8974P] where P=(Fo^2^+2Fc^2^)/3'
_refine_ls_weighting_scheme calc
_refine_ls_wR_factor_gt 0.1021
_refine_ls_wR_factor_ref 0.1146
_reflns_Friedel_coverage 0.000
_reflns_number_gt 6003
_reflns_number_total 8202
_reflns_threshold_expression 'I > 2\s(I)'
_cod_data_source_file d0dt01447h2.cif
_cod_data_source_block (2-Dipp)Si(NDipp)(N(SiMe3)2)
_cod_depositor_comments 'Adding full bibliography for 7704658--7704661.cif.'
_cod_original_sg_symbol_H-M 'P 21/c'
_cod_database_code 7704658
_shelx_shelxl_version_number 2014/7
_shelx_space_group_comment
;
The symmetry employed for this shelxl refinement is uniquely defined
by the following loop, which should always be used as a source of
symmetry information in preference to the above space-group names.
They are only intended as comments.
;
_shelx_estimated_absorpt_t_min 0.879
_shelx_estimated_absorpt_t_max 0.974

loop_
_space_group_symop_operation_xyz
'x, y, z'
'-x, y+1/2, -z+1/2'
'-x, -y, -z'
'x, -y-1/2, z-1/2'

loop_
_atom_site_label
_atom_site_type_symbol
_atom_site_fract_x
_atom_site_fract_y
_atom_site_fract_z
_atom_site_U_iso_or_equiv
_atom_site_adp_type
_atom_site_occupancy
_atom_site_site_symmetry_order
_atom_site_calc_flag
_atom_site_refinement_flags_posn
_atom_site_refinement_flags_adp
_atom_site_refinement_flags_occupancy
_atom_site_disorder_assembly
_atom_site_disorder_group
Si1 Si 0.31591(5) 0.71879(3) 0.65579(2) 0.01879(11) Uani 1 1 d . . . . .
Si3 Si 0.16789(5) 0.60366(3) 0.71920(2) 0.02383(12) Uani 1 1 d . . . . .
Si2 Si 0.14980(5) 0.59328(3) 0.58044(2) 0.02504(12) Uani 1 1 d . . . . .
N1 N 0.26857(16) 0.78459(9) 0.58949(7) 0.0217(3) Uani 1 1 d . . . . .
N4 N 0.34978(17) 0.76248(10) 0.72103(8) 0.0246(3) Uani 1 1 d . . . . .
N5 N 0.20600(16) 0.64410(9) 0.65043(7) 0.0215(3) Uani 1 1 d . . . . .
N3 N 0.53188(17) 0.62375(10) 0.63232(8) 0.0260(4) Uani 1 1 d . . . . .
N2 N 0.33215(18) 0.81613(11) 0.49280(8) 0.0277(4) Uani 1 1 d . . . . .
C20 C 0.39206(19) 0.79641(11) 0.77688(9) 0.0216(4) Uani 1 1 d . . . . .
C25 C 0.5237(2) 0.79003(12) 0.80960(9) 0.0245(4) Uani 1 1 d . . . . .
C15 C 0.3466(2) 0.77611(11) 0.54633(9) 0.0234(4) Uani 1 1 d . . . . .
C17 C 0.45100(18) 0.68126(11) 0.61518(9) 0.0217(4) Uani 1 1 d . . . . .
C21 C 0.3060(2) 0.83999(12) 0.80666(9) 0.0262(4) Uani 1 1 d . . . . .
C23 C 0.4822(2) 0.87490(13) 0.89160(10) 0.0309(4) Uani 1 1 d . . . . .
H23 H 0.5130 0.9027 0.9290 0.037 Uiso 1 1 calc R U . . .
C16 C 0.4460(2) 0.72052(12) 0.55962(9) 0.0258(4) Uani 1 1 d . . . . .
H16 H 0.5046 0.7111 0.5322 0.031 Uiso 1 1 calc R U . . .
C22 C 0.3533(2) 0.87803(12) 0.86262(10) 0.0301(4) Uani 1 1 d . . . . .
H22 H 0.2951 0.9070 0.8815 0.036 Uiso 1 1 calc R U . . .
C1 C 0.2087(2) 0.85764(12) 0.59502(9) 0.0249(4) Uani 1 1 d . . . . .
C6 C 0.2882(2) 0.92197(12) 0.60618(10) 0.0297(4) Uani 1 1 d . . . . .
C24 C 0.5658(2) 0.83032(13) 0.86489(10) 0.0299(4) Uani 1 1 d . . . . .
H24 H 0.6542 0.8272 0.8849 0.036 Uiso 1 1 calc R U . . .
C2 C 0.0728(2) 0.86435(13) 0.58601(10) 0.0307(4) Uani 1 1 d . . . . .
C19 C 0.5297(2) 0.57653(12) 0.68723(10) 0.0281(4) Uani 1 1 d . . . . .
H19A H 0.4601 0.5935 0.7082 0.042 Uiso 1 1 calc R U . . .
H19B H 0.6129 0.5805 0.7165 0.042 Uiso 1 1 calc R U . . .
H19C H 0.5145 0.5238 0.6740 0.042 Uiso 1 1 calc R U . . .
C29 C 0.1653(2) 0.84765(14) 0.77640(10) 0.0327(5) Uani 1 1 d . . . . .
H29 H 0.1484 0.8128 0.7394 0.039 Uiso 1 1 calc R U . . .
C32 C 0.1423(2) 0.64477(14) 0.50435(10) 0.0354(5) Uani 1 1 d . . . . .
H32A H 0.0947 0.6922 0.5053 0.053 Uiso 1 1 calc R U . . .
H32B H 0.0980 0.6133 0.4696 0.053 Uiso 1 1 calc R U . . .
H32C H 0.2304 0.6558 0.4983 0.053 Uiso 1 1 calc R U . . .
C26 C 0.6159(2) 0.73908(13) 0.78347(10) 0.0304(4) Uani 1 1 d . . . . .
H26 H 0.5622 0.6982 0.7595 0.036 Uiso 1 1 calc R U . . .
C37 C 0.2798(2) 0.62716(13) 0.79463(9) 0.0304(4) Uani 1 1 d . . . . .
H37A H 0.3696 0.6220 0.7891 0.046 Uiso 1 1 calc R U . . .
H37B H 0.2641 0.5926 0.8277 0.046 Uiso 1 1 calc R U . . .
H37C H 0.2644 0.6793 0.8067 0.046 Uiso 1 1 calc R U . . .
C36 C 0.1776(2) 0.49766(13) 0.71562(11) 0.0326(4) Uani 1 1 d . . . . .
H36A H 0.1147 0.4791 0.6795 0.049 Uiso 1 1 calc R U . . .
H36B H 0.1582 0.4760 0.7544 0.049 Uiso 1 1 calc R U . . .
H36C H 0.2650 0.4827 0.7112 0.049 Uiso 1 1 calc R U . . .
C35 C 0.0024(2) 0.63131(15) 0.73148(12) 0.0364(5) Uani 1 1 d . . . . .
H35A H -0.0001 0.6860 0.7385 0.055 Uiso 1 1 calc R U . . .
H35B H -0.0169 0.6047 0.7682 0.055 Uiso 1 1 calc R U . . .
H35C H -0.0620 0.6178 0.6942 0.055 Uiso 1 1 calc R U . . .
C14 C 0.4304(2) 0.81272(14) 0.45308(10) 0.0349(5) Uani 1 1 d . . . . .
H14A H 0.5166 0.8095 0.4798 0.052 Uiso 1 1 calc R U . . .
H14B H 0.4249 0.8583 0.4270 0.052 Uiso 1 1 calc R U . . .
H14C H 0.4152 0.7681 0.4259 0.052 Uiso 1 1 calc R U . . .
C34 C 0.2538(2) 0.50920(15) 0.57263(12) 0.0393(5) Uani 1 1 d . . . . .
H34A H 0.3451 0.5242 0.5818 0.059 Uiso 1 1 calc R U . . .
H34B H 0.2317 0.4894 0.5296 0.059 Uiso 1 1 calc R U . . .
H34C H 0.2389 0.4700 0.6024 0.059 Uiso 1 1 calc R U . . .
C7 C 0.4344(2) 0.91844(13) 0.62407(11) 0.0325(5) Uani 1 1 d . . . . .
H7 H 0.4609 0.8641 0.6256 0.039 Uiso 1 1 calc R U . . .
C13 C 0.2123(2) 0.85324(14) 0.46280(10) 0.0352(5) Uani 1 1 d . . . . .
H13A H 0.1408 0.8351 0.4818 0.053 Uiso 1 1 calc R U . . .
H13B H 0.1943 0.8416 0.4177 0.053 Uiso 1 1 calc R U . . .
H13C H 0.2213 0.9080 0.4687 0.053 Uiso 1 1 calc R U . . .
C3 C 0.0200(3) 0.93694(15) 0.58366(12) 0.0403(6) Uani 1 1 d . . . . .
H3 H -0.0714 0.9425 0.5772 0.048 Uiso 1 1 calc R U . . .
C33 C -0.0230(2) 0.56420(14) 0.57759(12) 0.0356(5) Uani 1 1 d . . . . .
H33A H -0.0284 0.5334 0.6146 0.053 Uiso 1 1 calc R U . . .
H33B H -0.0537 0.5346 0.5394 0.053 Uiso 1 1 calc R U . . .
H33C H -0.0770 0.6094 0.5773 0.053 Uiso 1 1 calc R U . . .
C5 C 0.2288(3) 0.99305(14) 0.60242(11) 0.0389(5) Uani 1 1 d . . . . .
H5 H 0.2812 1.0372 0.6082 0.047 Uiso 1 1 calc R U . . .
C10 C -0.0184(2) 0.79716(14) 0.57742(11) 0.0334(5) Uani 1 1 d . . . . .
H10 H 0.0349 0.7500 0.5816 0.040 Uiso 1 1 calc R U . . .
C8 C 0.4815(3) 0.95275(14) 0.68945(11) 0.0394(5) Uani 1 1 d . . . . .
H8A H 0.4562 1.0061 0.6890 0.059 Uiso 1 1 calc R U . . .
H8B H 0.5760 0.9487 0.7007 0.059 Uiso 1 1 calc R U . . .
H8C H 0.4424 0.9254 0.7204 0.059 Uiso 1 1 calc R U . . .
C4 C 0.0960(3) 1.00048(15) 0.59046(13) 0.0458(6) Uani 1 1 d . . . . .
H4 H 0.0574 1.0492 0.5870 0.055 Uiso 1 1 calc R U . . .
C18 C 0.6243(2) 0.60080(15) 0.59374(12) 0.0388(5) Uani 1 1 d . . . . .
H18A H 0.5778 0.5784 0.5545 0.058 Uiso 1 1 calc R U . . .
H18B H 0.6843 0.5635 0.6167 0.058 Uiso 1 1 calc R U . . .
H18C H 0.6729 0.6451 0.5841 0.058 Uiso 1 1 calc R U . . .
C31 C 0.0742(2) 0.82489(16) 0.82041(13) 0.0425(6) Uani 1 1 d . . . . .
H31A H 0.0942 0.7732 0.8355 0.064 Uiso 1 1 calc R U . . .
H31B H -0.0156 0.8273 0.7976 0.064 Uiso 1 1 calc R U . . .
H31C H 0.0858 0.8596 0.8563 0.064 Uiso 1 1 calc R U . . .
C9 C 0.5003(3) 0.95890(17) 0.57577(13) 0.0482(7) Uani 1 1 d . . . . .
H9A H 0.4695 0.9372 0.5340 0.072 Uiso 1 1 calc R U . . .
H9B H 0.5943 0.9524 0.5876 0.072 Uiso 1 1 calc R U . . .
H9C H 0.4791 1.0129 0.5750 0.072 Uiso 1 1 calc R U . . .
C30 C 0.1349(3) 0.92768(17) 0.75196(13) 0.0468(6) Uani 1 1 d . . . . .
H30A H 0.1513 0.9633 0.7872 0.070 Uiso 1 1 calc R U . . .
H30B H 0.0438 0.9308 0.7311 0.070 Uiso 1 1 calc R U . . .
H30C H 0.1902 0.9404 0.7219 0.070 Uiso 1 1 calc R U . . .
C12 C -0.1011(3) 0.79626(18) 0.62872(13) 0.0443(6) Uani 1 1 d . . . . .
H12A H -0.0443 0.7982 0.6702 0.066 Uiso 1 1 calc R U . . .
H12B H -0.1526 0.7498 0.6251 0.066 Uiso 1 1 calc R U . . .
H12C H -0.1589 0.8402 0.6235 0.066 Uiso 1 1 calc R U . . .
C28 C 0.6828(3) 0.77993(18) 0.73689(13) 0.0465(6) Uani 1 1 d . . . . .
H28A H 0.6176 0.8003 0.7025 0.070 Uiso 1 1 calc R U . . .
H28B H 0.7388 0.7444 0.7199 0.070 Uiso 1 1 calc R U . . .
H28C H 0.7352 0.8214 0.7583 0.070 Uiso 1 1 calc R U . . .
C11 C -0.1086(3) 0.79637(19) 0.51271(13) 0.0475(6) Uani 1 1 d . . . . .
H11A H -0.1628 0.8418 0.5080 0.071 Uiso 1 1 calc R U . . .
H11B H -0.1639 0.7514 0.5091 0.071 Uiso 1 1 calc R U . . .
H11C H -0.0568 0.7954 0.4797 0.071 Uiso 1 1 calc R U . . .
C27 C 0.7156(3) 0.70011(18) 0.83355(14) 0.0510(7) Uani 1 1 d . . . . .
H27A H 0.7780 0.7375 0.8545 0.077 Uiso 1 1 calc R U . . .
H27B H 0.7611 0.6614 0.8138 0.077 Uiso 1 1 calc R U . . .
H27C H 0.6719 0.6763 0.8646 0.077 Uiso 1 1 calc R U . . .

loop_
_atom_site_aniso_label
_atom_site_aniso_U_11
_atom_site_aniso_U_22
_atom_site_aniso_U_33
_atom_site_aniso_U_23
_atom_site_aniso_U_13
_atom_site_aniso_U_12
Si1 0.0207(2) 0.0185(2) 0.0178(2) -0.00034(18) 0.00526(17) -0.00013(19)
Si3 0.0245(2) 0.0233(3) 0.0248(2) 0.0015(2) 0.00732(19) -0.0030(2)
Si2 0.0243(2) 0.0255(3) 0.0242(2) -0.0055(2) 0.00187(19) -0.0015(2)
N1 0.0270(8) 0.0202(8) 0.0185(7) 0.0006(6) 0.0057(6) 0.0004(7)
N4 0.0271(8) 0.0253(8) 0.0215(7) -0.0014(7) 0.0053(6) -0.0019(7)
N5 0.0235(7) 0.0213(8) 0.0195(7) -0.0022(6) 0.0037(6) -0.0031(6)
N3 0.0264(8) 0.0257(9) 0.0285(8) 0.0024(7) 0.0113(7) 0.0036(7)
N2 0.0355(9) 0.0278(9) 0.0218(8) 0.0027(7) 0.0109(7) 0.0025(7)
C20 0.0268(9) 0.0189(9) 0.0198(8) 0.0005(7) 0.0064(7) -0.0039(7)
C25 0.0281(10) 0.0227(9) 0.0235(9) 0.0008(8) 0.0075(8) -0.0051(8)
C15 0.0299(10) 0.0198(9) 0.0207(8) -0.0021(7) 0.0059(7) -0.0041(8)
C17 0.0207(8) 0.0231(9) 0.0228(9) -0.0017(7) 0.0076(7) -0.0011(7)
C21 0.0323(10) 0.0229(10) 0.0238(9) -0.0005(8) 0.0065(8) -0.0007(8)
C23 0.0421(12) 0.0273(10) 0.0231(9) -0.0057(8) 0.0059(8) -0.0087(9)
C16 0.0303(10) 0.0250(10) 0.0247(9) -0.0009(8) 0.0121(8) -0.0002(8)
C22 0.0406(12) 0.0244(10) 0.0273(10) -0.0032(8) 0.0117(9) -0.0008(9)
C1 0.0331(10) 0.0228(10) 0.0194(8) 0.0040(7) 0.0067(7) 0.0045(8)
C6 0.0437(12) 0.0227(10) 0.0233(9) 0.0002(8) 0.0079(8) 0.0009(9)
C24 0.0301(10) 0.0302(11) 0.0283(10) -0.0009(8) 0.0028(8) -0.0084(9)
C2 0.0359(11) 0.0314(11) 0.0247(9) 0.0029(8) 0.0054(8) 0.0075(9)
C19 0.0316(10) 0.0258(10) 0.0273(9) 0.0023(8) 0.0069(8) 0.0029(8)
C29 0.0329(11) 0.0373(12) 0.0289(10) -0.0066(9) 0.0084(8) 0.0083(9)
C32 0.0449(13) 0.0378(12) 0.0219(9) -0.0050(9) 0.0025(9) -0.0052(10)
C26 0.0259(10) 0.0330(11) 0.0322(10) -0.0029(9) 0.0054(8) -0.0015(9)
C37 0.0389(11) 0.0310(11) 0.0223(9) 0.0019(8) 0.0086(8) -0.0049(9)
C36 0.0325(11) 0.0265(10) 0.0381(11) 0.0044(9) 0.0053(9) -0.0051(9)
C35 0.0318(11) 0.0404(13) 0.0415(12) 0.0037(10) 0.0181(10) 0.0011(10)
C14 0.0491(13) 0.0321(11) 0.0279(10) 0.0046(9) 0.0185(10) -0.0008(10)
C34 0.0374(12) 0.0389(13) 0.0390(12) -0.0132(10) 0.0011(10) 0.0082(10)
C7 0.0421(12) 0.0237(10) 0.0326(10) -0.0031(8) 0.0099(9) -0.0077(9)
C13 0.0442(13) 0.0387(13) 0.0230(9) 0.0063(9) 0.0072(9) 0.0070(10)
C3 0.0415(13) 0.0403(14) 0.0393(12) 0.0046(10) 0.0085(10) 0.0164(11)
C33 0.0263(10) 0.0380(12) 0.0403(12) -0.0069(10) 0.0006(9) -0.0064(9)
C5 0.0594(15) 0.0224(11) 0.0358(11) 0.0011(9) 0.0114(11) 0.0025(10)
C10 0.0268(10) 0.0391(13) 0.0344(11) 0.0022(9) 0.0058(9) 0.0049(9)
C8 0.0504(14) 0.0321(12) 0.0349(11) -0.0042(10) 0.0061(10) -0.0106(11)
C4 0.0637(17) 0.0281(12) 0.0463(14) 0.0055(11) 0.0122(12) 0.0195(12)
C18 0.0393(12) 0.0377(12) 0.0433(12) 0.0050(10) 0.0177(10) 0.0133(10)
C31 0.0349(12) 0.0462(14) 0.0480(14) -0.0012(12) 0.0114(11) 0.0027(11)
C9 0.0599(17) 0.0466(15) 0.0422(13) -0.0041(12) 0.0198(12) -0.0204(13)
C30 0.0475(14) 0.0535(16) 0.0420(13) 0.0115(12) 0.0150(11) 0.0212(13)
C12 0.0352(12) 0.0543(16) 0.0454(13) 0.0031(12) 0.0129(11) 0.0030(11)
C28 0.0417(13) 0.0539(16) 0.0490(14) 0.0090(13) 0.0214(12) 0.0076(12)
C11 0.0380(13) 0.0584(18) 0.0428(13) 0.0021(12) -0.0006(11) 0.0003(12)
C27 0.0554(16) 0.0525(17) 0.0463(14) 0.0104(13) 0.0126(12) 0.0219(14)

loop_
_atom_type_symbol
_atom_type_description
_atom_type_scat_dispersion_real
_atom_type_scat_dispersion_imag
_atom_type_scat_source
C C 0.0181 0.0091 'International Tables Vol C Tables 4.2.6.8 and 6.1.1.4'
H H 0.0000 0.0000 'International Tables Vol C Tables 4.2.6.8 and 6.1.1.4'
N N 0.0311 0.0180 'International Tables Vol C Tables 4.2.6.8 and 6.1.1.4'
Si Si 0.2541 0.3302 'International Tables Vol C Tables 4.2.6.8 and 6.1.1.4'

loop_
_geom_angle_atom_site_label_1
_geom_angle_atom_site_label_2
_geom_angle_atom_site_label_3
_geom_angle
_geom_angle_site_symmetry_1
_geom_angle_site_symmetry_3
_geom_angle_publ_flag
N4 Si1 N5 117.36(8) . . ?
N4 Si1 N1 111.51(9) . . ?
N5 Si1 N1 110.51(8) . . ?
N4 Si1 C17 120.94(9) . . ?
N5 Si1 C17 104.27(8) . . ?
N1 Si1 C17 88.53(8) . . ?
N5 Si3 C37 116.11(9) . . ?
N5 Si3 C35 112.42(9) . . ?
C37 Si3 C35 105.30(11) . . ?
N5 Si3 C36 110.25(9) . . ?
C37 Si3 C36 103.17(11) . . ?
C35 Si3 C36 108.99(11) . . ?
N5 Si2 C32 117.33(10) . . ?
N5 Si2 C34 112.17(10) . . ?
C32 Si2 C34 103.48(12) . . ?
N5 Si2 C33 109.27(9) . . ?
C32 Si2 C33 103.17(11) . . ?
C34 Si2 C33 110.97(12) . . ?
C15 N1 C1 118.80(16) . . ?
C15 N1 Si1 110.86(14) . . ?
C1 N1 Si1 123.68(12) . . ?
C20 N4 Si1 173.56(16) . . ?
Si1 N5 Si2 123.47(9) . . ?
Si1 N5 Si3 120.37(9) . . ?
Si2 N5 Si3 115.16(9) . . ?
C17 N3 C18 120.94(18) . . ?
C17 N3 C19 123.73(16) . . ?
C18 N3 C19 115.20(18) . . ?
C15 N2 C13 124.54(18) . . ?
C15 N2 C14 120.59(19) . . ?
C13 N2 C14 113.80(17) . . ?
N4 C20 C25 121.98(18) . . ?
N4 C20 C21 121.04(19) . . ?
C25 C20 C21 116.98(18) . . ?
C24 C25 C20 120.18(19) . . ?
C24 C25 C26 120.44(19) . . ?
C20 C25 C26 119.38(18) . . ?
N2 C15 N1 123.35(19) . . ?
N2 C15 C16 119.74(18) . . ?
N1 C15 C16 116.90(17) . . ?
N3 C17 C16 122.80(17) . . ?
N3 C17 Si1 128.56(14) . . ?
C16 C17 Si1 108.44(14) . . ?
C22 C21 C20 120.1(2) . . ?
C22 C21 C29 119.47(19) . . ?
C20 C21 C29 120.40(18) . . ?
C22 C23 C24 118.6(2) . . ?
C22 C23 H23 120.7 . . ?
C24 C23 H23 120.7 . . ?
C17 C16 C15 115.27(17) . . ?
C17 C16 H16 122.4 . . ?
C15 C16 H16 122.4 . . ?
C23 C22 C21 122.1(2) . . ?
C23 C22 H22 119.0 . . ?
C21 C22 H22 119.0 . . ?
C6 C1 C2 120.7(2) . . ?
C6 C1 N1 118.74(19) . . ?
C2 C1 N1 120.52(19) . . ?
C5 C6 C1 118.2(2) . . ?
C5 C6 C7 118.2(2) . . ?
C1 C6 C7 123.5(2) . . ?
C23 C24 C25 121.9(2) . . ?
C23 C24 H24 119.1 . . ?
C25 C24 H24 119.1 . . ?
C3 C2 C1 117.9(2) . . ?
C3 C2 C10 118.6(2) . . ?
C1 C2 C10 123.5(2) . . ?
N3 C19 H19A 109.5 . . ?
N3 C19 H19B 109.5 . . ?
H19A C19 H19B 109.5 . . ?
N3 C19 H19C 109.5 . . ?
H19A C19 H19C 109.5 . . ?
H19B C19 H19C 109.5 . . ?
C21 C29 C30 111.0(2) . . ?
C21 C29 C31 112.7(2) . . ?
C30 C29 C31 110.3(2) . . ?
C21 C29 H29 107.5 . . ?
C30 C29 H29 107.5 . . ?
C31 C29 H29 107.5 . . ?
Si2 C32 H32A 109.5 . . ?
Si2 C32 H32B 109.5 . . ?
H32A C32 H32B 109.5 . . ?
Si2 C32 H32C 109.5 . . ?
H32A C32 H32C 109.5 . . ?
H32B C32 H32C 109.5 . . ?
C25 C26 C28 112.2(2) . . ?
C25 C26 C27 114.05(19) . . ?
C28 C26 C27 110.2(2) . . ?
C25 C26 H26 106.6 . . ?
C28 C26 H26 106.6 . . ?
C27 C26 H26 106.6 . . ?
Si3 C37 H37A 109.5 . . ?
Si3 C37 H37B 109.5 . . ?
H37A C37 H37B 109.5 . . ?
Si3 C37 H37C 109.5 . . ?
H37A C37 H37C 109.5 . . ?
H37B C37 H37C 109.5 . . ?
Si3 C36 H36A 109.5 . . ?
Si3 C36 H36B 109.5 . . ?
H36A C36 H36B 109.5 . . ?
Si3 C36 H36C 109.5 . . ?
H36A C36 H36C 109.5 . . ?
H36B C36 H36C 109.5 . . ?
Si3 C35 H35A 109.5 . . ?
Si3 C35 H35B 109.5 . . ?
H35A C35 H35B 109.5 . . ?
Si3 C35 H35C 109.5 . . ?
H35A C35 H35C 109.5 . . ?
H35B C35 H35C 109.5 . . ?
N2 C14 H14A 109.5 . . ?
N2 C14 H14B 109.5 . . ?
H14A C14 H14B 109.5 . . ?
N2 C14 H14C 109.5 . . ?
H14A C14 H14C 109.5 . . ?
H14B C14 H14C 109.5 . . ?
Si2 C34 H34A 109.5 . . ?
Si2 C34 H34B 109.5 . . ?
H34A C34 H34B 109.5 . . ?
Si2 C34 H34C 109.5 . . ?
H34A C34 H34C 109.5 . . ?
H34B C34 H34C 109.5 . . ?
C6 C7 C8 110.60(19) . . ?
C6 C7 C9 112.1(2) . . ?
C8 C7 C9 109.6(2) . . ?
C6 C7 H7 108.1 . . ?
C8 C7 H7 108.1 . . ?
C9 C7 H7 108.1 . . ?
N2 C13 H13A 109.5 . . ?
N2 C13 H13B 109.5 . . ?
H13A C13 H13B 109.5 . . ?
N2 C13 H13C 109.5 . . ?
H13A C13 H13C 109.5 . . ?
H13B C13 H13C 109.5 . . ?
C4 C3 C2 122.0(2) . . ?
C4 C3 H3 119.0 . . ?
C2 C3 H3 119.0 . . ?
Si2 C33 H33A 109.5 . . ?
Si2 C33 H33B 109.5 . . ?
H33A C33 H33B 109.5 . . ?
Si2 C33 H33C 109.5 . . ?
H33A C33 H33C 109.5 . . ?
H33B C33 H33C 109.5 . . ?
C4 C5 C6 121.5(2) . . ?
C4 C5 H5 119.3 . . ?
C6 C5 H5 119.3 . . ?
C2 C10 C11 112.6(2) . . ?
C2 C10 C12 110.6(2) . . ?
C11 C10 C12 108.8(2) . . ?
C2 C10 H10 108.2 . . ?
C11 C10 H10 108.2 . . ?
C12 C10 H10 108.2 . . ?
C7 C8 H8A 109.5 . . ?
C7 C8 H8B 109.5 . . ?
H8A C8 H8B 109.5 . . ?
C7 C8 H8C 109.5 . . ?
H8A C8 H8C 109.5 . . ?
H8B C8 H8C 109.5 . . ?
C3 C4 C5 119.4(2) . . ?
C3 C4 H4 120.3 . . ?
C5 C4 H4 120.3 . . ?
N3 C18 H18A 109.5 . . ?
N3 C18 H18B 109.5 . . ?
H18A C18 H18B 109.5 . . ?
N3 C18 H18C 109.5 . . ?
H18A C18 H18C 109.5 . . ?
H18B C18 H18C 109.5 . . ?
C29 C31 H31A 109.5 . . ?
C29 C31 H31B 109.5 . . ?
H31A C31 H31B 109.5 . . ?
C29 C31 H31C 109.5 . . ?
H31A C31 H31C 109.5 . . ?
H31B C31 H31C 109.5 . . ?
C7 C9 H9A 109.5 . . ?
C7 C9 H9B 109.5 . . ?
H9A C9 H9B 109.5 . . ?
C7 C9 H9C 109.5 . . ?
H9A C9 H9C 109.5 . . ?
H9B C9 H9C 109.5 . . ?
C29 C30 H30A 109.5 . . ?
C29 C30 H30B 109.5 . . ?
H30A C30 H30B 109.5 . . ?
C29 C30 H30C 109.5 . . ?
H30A C30 H30C 109.5 . . ?
H30B C30 H30C 109.5 . . ?
C10 C12 H12A 109.5 . . ?
C10 C12 H12B 109.5 . . ?
H12A C12 H12B 109.5 . . ?
C10 C12 H12C 109.5 . . ?
H12A C12 H12C 109.5 . . ?
H12B C12 H12C 109.5 . . ?
C26 C28 H28A 109.5 . . ?
C26 C28 H28B 109.5 . . ?
H28A C28 H28B 109.5 . . ?
C26 C28 H28C 109.5 . . ?
H28A C28 H28C 109.5 . . ?
H28B C28 H28C 109.5 . . ?
C10 C11 H11A 109.5 . . ?
C10 C11 H11B 109.5 . . ?
H11A C11 H11B 109.5 . . ?
C10 C11 H11C 109.5 . . ?
H11A C11 H11C 109.5 . . ?
H11B C11 H11C 109.5 . . ?
C26 C27 H27A 109.5 . . ?
C26 C27 H27B 109.5 . . ?
H27A C27 H27B 109.5 . . ?
C26 C27 H27C 109.5 . . ?
H27A C27 H27C 109.5 . . ?
H27B C27 H27C 109.5 . . ?

loop_
_geom_bond_atom_site_label_1
_geom_bond_atom_site_label_2
_geom_bond_distance
_geom_bond_site_symmetry_2
_geom_bond_publ_flag
Si1 N4 1.5902(17) . ?
Si1 N5 1.7457(17) . ?
Si1 N1 1.8418(17) . ?
Si1 C17 1.9287(18) . ?
Si3 N5 1.7674(16) . ?
Si3 C37 1.868(2) . ?
Si3 C35 1.877(2) . ?
Si3 C36 1.881(2) . ?
Si2 N5 1.7643(16) . ?
Si2 C32 1.872(2) . ?
Si2 C34 1.874(2) . ?
Si2 C33 1.880(2) . ?
N1 C15 1.367(3) . ?
N1 C1 1.453(3) . ?
N4 C20 1.348(3) . ?
N3 C17 1.333(3) . ?
N3 C18 1.457(3) . ?
N3 C19 1.458(3) . ?
N2 C15 1.343(3) . ?
N2 C13 1.459(3) . ?
N2 C14 1.468(3) . ?
C20 C25 1.434(3) . ?
C20 C21 1.434(3) . ?
C25 C24 1.391(3) . ?
C25 C26 1.513(3) . ?
C15 C16 1.424(3) . ?
C17 C16 1.382(3) . ?
C21 C22 1.392(3) . ?
C21 C29 1.506(3) . ?
C23 C22 1.383(3) . ?
C23 C24 1.388(3) . ?
C23 H23 0.9500 . ?
C16 H16 0.9500 . ?
C22 H22 0.9500 . ?
C1 C6 1.406(3) . ?
C1 C2 1.411(3) . ?
C6 C5 1.400(3) . ?
C6 C7 1.515(3) . ?
C24 H24 0.9500 . ?
C2 C3 1.397(3) . ?
C2 C10 1.517(3) . ?
C19 H19A 0.9800 . ?
C19 H19B 0.9800 . ?
C19 H19C 0.9800 . ?
C29 C30 1.524(4) . ?
C29 C31 1.530(3) . ?
C29 H29 1.0000 . ?
C32 H32A 0.9800 . ?
C32 H32B 0.9800 . ?
C32 H32C 0.9800 . ?
C26 C28 1.520(3) . ?
C26 C27 1.522(3) . ?
C26 H26 1.0000 . ?
C37 H37A 0.9800 . ?
C37 H37B 0.9800 . ?
C37 H37C 0.9800 . ?
C36 H36A 0.9800 . ?
C36 H36B 0.9800 . ?
C36 H36C 0.9800 . ?
C35 H35A 0.9800 . ?
C35 H35B 0.9800 . ?
C35 H35C 0.9800 . ?
C14 H14A 0.9800 . ?
C14 H14B 0.9800 . ?
C14 H14C 0.9800 . ?
C34 H34A 0.9800 . ?
C34 H34B 0.9800 . ?
C34 H34C 0.9800 . ?
C7 C8 1.533(3) . ?
C7 C9 1.539(3) . ?
C7 H7 1.0000 . ?
C13 H13A 0.9800 . ?
C13 H13B 0.9800 . ?
C13 H13C 0.9800 . ?
C3 C4 1.371(4) . ?
C3 H3 0.9500 . ?
C33 H33A 0.9800 . ?
C33 H33B 0.9800 . ?
C33 H33C 0.9800 . ?
C5 C4 1.379(4) . ?
C5 H5 0.9500 . ?
C10 C11 1.535(3) . ?
C10 C12 1.538(3) . ?
C10 H10 1.0000 . ?
C8 H8A 0.9800 . ?
C8 H8B 0.9800 . ?
C8 H8C 0.9800 . ?
C4 H4 0.9500 . ?
C18 H18A 0.9800 . ?
C18 H18B 0.9800 . ?
C18 H18C 0.9800 . ?
C31 H31A 0.9800 . ?
C31 H31B 0.9800 . ?
C31 H31C 0.9800 . ?
C9 H9A 0.9800 . ?
C9 H9B 0.9800 . ?
C9 H9C 0.9800 . ?
C30 H30A 0.9800 . ?
C30 H30B 0.9800 . ?
C30 H30C 0.9800 . ?
C12 H12A 0.9800 . ?
C12 H12B 0.9800 . ?
C12 H12C 0.9800 . ?
C28 H28A 0.9800 . ?
C28 H28B 0.9800 . ?
C28 H28C 0.9800 . ?
C11 H11A 0.9800 . ?
C11 H11B 0.9800 . ?
C11 H11C 0.9800 . ?
C27 H27A 0.9800 . ?
C27 H27B 0.9800 . ?
C27 H27C 0.9800 . ?
